data_1553785
loop_
_publ_author_name
'Liu, Bing'
'Zhang, Zhan-Ming'
'Xu, Bing'
'Xu, Shan'
'Wu, Hai-Hong'
'Liu, Yuanyuan'
'Zhang, Junliang'

_publ_section_title
;
 Cu(i)-catalyzed Michael addition of ketiminoesters to \b-trifluoromethyl
 \b,\b-disubstituted enones: rapid access to 1-pyrrolines bearing a
 quaternary all-carbon stereocenter
;
_journal_issue 9
_journal_name_full 'Organic Chemistry Frontiers'
_journal_page_first 1772
_journal_paper_doi 10.1039/C7QO00291B
_journal_volume 4
_journal_year 2017
_chemical_absolute_configuration ad
_chemical_formula_sum 'C26 H25 F3 N O S'
_chemical_formula_weight 456.53
_space_group_IT_number 18
_space_group_name_Hall 'P 2 2ab'
_space_group_name_H-M_alt 'P 21 21 2'
_symmetry_cell_setting orthorhombic
_symmetry_space_group_name_H-M 'P 21 21 2'
_atom_sites_solution_hydrogens geom
_atom_sites_solution_primary direct
_atom_sites_solution_secondary difmap
_audit_creation_method SHELXL-97
_audit_update_record
;
2017-01-05 deposited with the CCDC.
2017-05-25 downloaded from the CCDC.
;
_cell_angle_alpha 90.00
_cell_angle_beta 90.00
_cell_angle_gamma 90.00
_cell_formula_units_Z 4
_cell_length_a 23.660(2)
_cell_length_b 10.2673(10)
_cell_length_c 10.5398(10)
_cell_measurement_reflns_used 6558
_cell_measurement_temperature 296(2)
_cell_measurement_theta_max 22.15
_cell_measurement_theta_min 2.16
_cell_volume 2560.4(4)
_computing_structure_refinement 'SHELXL-97 (Sheldrick, 2008)'
_computing_structure_solution 'SHELXS-97 (Sheldrick, 2008)'
_diffrn_ambient_temperature 296(2)
_diffrn_measured_fraction_theta_full 1.000
_diffrn_measured_fraction_theta_max 1.000
_diffrn_measurement_device_type 'Bruker Smart Apex II CCD'
_diffrn_radiation_monochromator graphite
_diffrn_radiation_source 'fine-focus sealed tube'
_diffrn_radiation_type MoK\a
_diffrn_radiation_wavelength 0.71073
_diffrn_reflns_av_R_equivalents 0.0451
_diffrn_reflns_av_sigmaI/netI 0.0315
_diffrn_reflns_limit_h_max 28
_diffrn_reflns_limit_h_min -26
_diffrn_reflns_limit_k_max 12
_diffrn_reflns_limit_k_min -12
_diffrn_reflns_limit_l_max 12
_diffrn_reflns_limit_l_min -12
_diffrn_reflns_number 29756
_diffrn_reflns_theta_full 25.01
_diffrn_reflns_theta_max 25.01
_diffrn_reflns_theta_min 1.72
_exptl_absorpt_coefficient_mu 0.165
_exptl_absorpt_correction_T_max 0.9554
_exptl_absorpt_correction_T_min 0.9282
_exptl_absorpt_correction_type multi-scan
_exptl_absorpt_process_details sadabs
_exptl_crystal_colour colorless
_exptl_crystal_density_diffrn 1.184
_exptl_crystal_density_method 'not measured'
_exptl_crystal_description block
_exptl_crystal_F_000 956
_exptl_crystal_size_max 0.46
_exptl_crystal_size_mid 0.37
_exptl_crystal_size_min 0.28
_platon_squeeze_details
;
;
_refine_diff_density_max 0.169
_refine_diff_density_min -0.272
_refine_diff_density_rms 0.043
_refine_ls_abs_structure_details 'Flack H D (1983), Acta Cryst. A39, 876-881'
_refine_ls_abs_structure_Flack 0.16(19)
_refine_ls_extinction_method none
_refine_ls_goodness_of_fit_ref 1.098
_refine_ls_hydrogen_treatment mixed
_refine_ls_matrix_type full
_refine_ls_number_parameters 293
_refine_ls_number_reflns 4527
_refine_ls_number_restraints 0
_refine_ls_restrained_S_all 1.098
_refine_ls_R_factor_all 0.0783
_refine_ls_R_factor_gt 0.0617
_refine_ls_shift/su_max 0.000
_refine_ls_shift/su_mean 0.000
_refine_ls_structure_factor_coef Fsqd
_refine_ls_weighting_details 'calc w=1/[\s^2^(Fo^2^)+(0.0969P)^2^+0.9324P] where P=(Fo^2^+2Fc^2^)/3'
_refine_ls_weighting_scheme calc
_refine_ls_wR_factor_gt 0.1818
_refine_ls_wR_factor_ref 0.1950
_reflns_number_gt 3353
_reflns_number_total 4527
_reflns_threshold_expression >2sigma(I)
_cod_data_source_file c7qo00291b2.cif
_cod_data_source_block z
_cod_depositor_comments
;
The following automatic conversions were performed:

data item '_symmetry_cell_setting' value 'Orthorhombic' was changed
to 'orthorhombic' in accordance with the
/home/saulius/struct/COD-crude-data/automatic-downloads/DataCite-retrospective/RSC/depositions/lib/dictionaries/cif_core.dic
dictionary named 'cif_core.dic' version 2.4.2 last updated on
2011-04-26.

Automatic conversion script
Id: cif_fix_values 6909 2019-04-08 15:41:33Z antanas 
;
_cod_original_sg_symbol_H-M P2(1)2(1)2
_cod_database_code 1553785

loop_
_symmetry_equiv_pos_as_xyz
'x, y, z'
'-x, -y, z'
'-x+1/2, y+1/2, -z'
'x+1/2, -y+1/2, -z'

loop_
_atom_site_label
_atom_site_type_symbol
_atom_site_fract_x
_atom_site_fract_y
_atom_site_fract_z
_atom_site_U_iso_or_equiv
_atom_site_adp_type
_atom_site_occupancy
_atom_site_symmetry_multiplicity
_atom_site_calc_flag
_atom_site_refinement_flags
S1 S 0.36410(7) 0.97072(17) 0.21401(14) 0.1053(5) Uani 1 1 d .
O1 O 0.57674(10) 0.4757(3) 0.6423(3) 0.0602(7) Uani 1 1 d .
H1C H 0.556(2) 0.512(5) 0.570(4) 0.086(14) Uiso 1 1 d .
F1 F 0.60501(14) 0.9472(3) 0.7790(4) 0.1103(10) Uani 1 1 d .
F2 F 0.64675(13) 0.8318(4) 0.9152(3) 0.1133(11) Uani 1 1 d .
F3 F 0.56224(16) 0.9003(4) 0.9487(4) 0.1298(14) Uani 1 1 d .
N1 N 0.58234(13) 0.7389(3) 0.5711(3) 0.0571(8) Uani 1 1 d .
H1B H 0.5967 0.7415 0.4962 0.069 Uiso 1 1 calc R
C1 C 0.50238(19) 0.8168(4) 0.3731(4) 0.0683(11) Uani 1 1 d .
H1A H 0.5363 0.7824 0.3437 0.082 Uiso 1 1 calc R
C2 C 0.4627(2) 0.8638(5) 0.2880(5) 0.0778(12) Uani 1 1 d .
H2A H 0.4706 0.8624 0.2017 0.093 Uiso 1 1 calc R
C3 C 0.41129(18) 0.9129(4) 0.3293(4) 0.0670(11) Uani 1 1 d .
C4 C 0.39979(17) 0.9139(4) 0.4559(4) 0.0671(11) Uani 1 1 d .
H4A H 0.3651 0.9445 0.4848 0.080 Uiso 1 1 calc R
C5 C 0.43946(17) 0.8698(4) 0.5411(4) 0.0603(10) Uani 1 1 d .
H5A H 0.4309 0.8730 0.6272 0.072 Uiso 1 1 calc R
C6 C 0.49101(15) 0.8213(4) 0.5051(4) 0.0575(9) Uani 1 1 d .
C7 C 0.53232(15) 0.7750(3) 0.5975(4) 0.0528(9) Uani 1 1 d .
C8 C 0.51790(17) 0.7634(5) 0.7355(4) 0.0729(12) Uani 1 1 d .
H8A H 0.4898 0.6960 0.7488 0.088 Uiso 1 1 calc R
H8B H 0.5033 0.8452 0.7678 0.088 Uiso 1 1 calc R
C9 C 0.57241(17) 0.7285(4) 0.8002(4) 0.0664(10) Uani 1 1 d .
C10 C 0.61224(15) 0.6929(4) 0.6828(4) 0.0610(10) Uani 1 1 d .
H10A H 0.6474 0.7428 0.6908 0.073 Uiso 1 1 calc R
C11 C 0.62797(15) 0.5465(4) 0.6625(4) 0.0612(10) Uani 1 1 d .
C12 C 0.65742(16) 0.4849(4) 0.7769(4) 0.0665(10) Uani 1 1 d .
C13 C 0.70103(18) 0.5499(5) 0.8389(5) 0.0754(12) Uani 1 1 d .
H13A H 0.7127 0.6317 0.8115 0.090 Uiso 1 1 calc R
C14 C 0.7269(2) 0.4910(6) 0.9423(5) 0.0964(16) Uani 1 1 d .
H14A H 0.7559 0.5340 0.9846 0.116 Uiso 1 1 calc R
C15 C 0.7102(3) 0.3704(7) 0.9827(7) 0.1056(19) Uani 1 1 d .
H15A H 0.7272 0.3336 1.0537 0.127 Uiso 1 1 calc R
C16 C 0.6699(3) 0.3050(6) 0.9218(6) 0.1057(19) Uani 1 1 d .
H16A H 0.6593 0.2223 0.9490 0.127 Uiso 1 1 calc R
C17 C 0.64328(19) 0.3625(5) 0.8154(5) 0.0821(14) Uani 1 1 d .
H17A H 0.6158 0.3161 0.7712 0.098 Uiso 1 1 calc R
C18 C 0.66743(15) 0.5285(4) 0.5495(4) 0.0588(9) Uani 1 1 d .
C19 C 0.67083(19) 0.4054(4) 0.4930(5) 0.0783(13) Uani 1 1 d .
H19A H 0.6480 0.3381 0.5225 0.094 Uiso 1 1 calc R
C20 C 0.7075(2) 0.3830(6) 0.3946(6) 0.0945(17) Uani 1 1 d .
H20A H 0.7088 0.3010 0.3572 0.113 Uiso 1 1 calc R
C21 C 0.7422(2) 0.4796(6) 0.3506(5) 0.0855(13) Uani 1 1 d .
H21A H 0.7668 0.4628 0.2837 0.103 Uiso 1 1 calc R
C22 C 0.7409(2) 0.5991(5) 0.4039(5) 0.0849(14) Uani 1 1 d .
H22A H 0.7652 0.6636 0.3746 0.102 Uiso 1 1 calc R
C23 C 0.70321(16) 0.6270(4) 0.5032(5) 0.0691(11) Uani 1 1 d .
H23A H 0.7019 0.7101 0.5381 0.083 Uiso 1 1 calc R
C24 C 0.5978(2) 0.8518(6) 0.8581(6) 0.0897(15) Uani 1 1 d .
C25 C 0.3236(2) 1.0902(5) 0.2991(6) 0.1008(17) Uani 1 1 d .
H25A H 0.2960 1.1278 0.2434 0.151 Uiso 1 1 calc R
H25B H 0.3484 1.1573 0.3298 0.151 Uiso 1 1 calc R
H25C H 0.3049 1.0495 0.3694 0.151 Uiso 1 1 calc R
C26 C 0.5643(2) 0.6275(6) 0.9018(6) 0.1039(17) Uani 1 1 d .
H26A H 0.5390 0.6605 0.9653 0.156 Uiso 1 1 calc R
H26B H 0.6001 0.6075 0.9400 0.156 Uiso 1 1 calc R
H26C H 0.5486 0.5500 0.8649 0.156 Uiso 1 1 calc R

loop_
_atom_site_aniso_label
_atom_site_aniso_U_11
_atom_site_aniso_U_22
_atom_site_aniso_U_33
_atom_site_aniso_U_23
_atom_site_aniso_U_13
_atom_site_aniso_U_12
S1 0.1080(11) 0.1179(11) 0.0901(9) 0.0113(8) -0.0160(8) 0.0366(9)
O1 0.0418(13) 0.0604(15) 0.0783(17) 0.0108(14) -0.0137(13) -0.0068(11)
F1 0.119(2) 0.0821(19) 0.130(3) -0.023(2) -0.017(2) -0.0031(18)
F2 0.0841(19) 0.139(3) 0.117(2) -0.036(2) -0.0322(18) 0.0112(19)
F3 0.111(2) 0.152(3) 0.127(3) -0.063(2) -0.020(2) 0.020(2)
N1 0.0507(18) 0.0543(17) 0.066(2) 0.0018(15) 0.0013(15) -0.0023(15)
C1 0.063(2) 0.063(2) 0.079(3) -0.004(2) 0.002(2) 0.0143(19)
C2 0.088(3) 0.081(3) 0.065(3) 0.005(2) 0.007(2) 0.017(2)
C3 0.069(3) 0.056(2) 0.076(3) 0.002(2) -0.008(2) 0.0030(19)
C4 0.051(2) 0.060(2) 0.090(3) 0.008(2) 0.000(2) 0.0046(18)
C5 0.060(2) 0.059(2) 0.063(2) -0.0026(18) 0.0034(19) 0.0014(18)
C6 0.047(2) 0.0480(19) 0.078(2) 0.0014(18) -0.0017(19) -0.0038(15)
C7 0.050(2) 0.0441(18) 0.065(2) -0.0040(17) 0.0004(17) -0.0038(16)
C8 0.055(2) 0.083(3) 0.082(3) -0.012(2) -0.006(2) 0.002(2)
C9 0.059(2) 0.073(2) 0.068(3) -0.006(2) -0.007(2) 0.0052(19)
C10 0.0461(19) 0.057(2) 0.080(3) -0.0013(19) -0.0068(19) -0.0030(16)
C11 0.0422(18) 0.060(2) 0.082(3) 0.006(2) -0.0131(19) -0.0053(17)
C12 0.051(2) 0.069(2) 0.079(3) 0.007(2) -0.017(2) 0.0034(18)
C13 0.064(3) 0.074(3) 0.089(3) -0.002(2) -0.015(2) 0.001(2)
C14 0.080(3) 0.109(4) 0.100(4) -0.004(3) -0.038(3) 0.004(3)
C15 0.093(4) 0.114(4) 0.110(4) 0.016(4) -0.040(4) 0.004(4)
C16 0.096(4) 0.091(4) 0.130(5) 0.030(4) -0.018(4) 0.008(3)
C17 0.070(3) 0.073(3) 0.102(4) 0.018(3) -0.023(3) 0.003(2)
C18 0.0467(19) 0.054(2) 0.076(2) -0.0038(19) -0.0123(18) -0.0003(17)
C19 0.066(3) 0.067(3) 0.102(4) -0.006(2) -0.002(3) 0.011(2)
C20 0.083(3) 0.083(3) 0.118(5) -0.014(3) -0.006(3) 0.025(3)
C21 0.071(3) 0.095(4) 0.091(3) -0.001(3) 0.005(2) 0.017(3)
C22 0.070(3) 0.095(4) 0.089(3) 0.011(3) 0.005(3) 0.000(2)
C23 0.052(2) 0.061(2) 0.094(3) -0.002(2) 0.006(2) 0.0010(18)
C24 0.079(3) 0.104(4) 0.086(3) -0.033(3) -0.017(3) 0.009(3)
C25 0.087(3) 0.093(4) 0.122(4) 0.002(3) -0.019(3) 0.024(3)
C26 0.087(4) 0.116(4) 0.109(4) 0.002(4) 0.004(3) 0.013(3)

loop_
_atom_type_symbol
_atom_type_description
_atom_type_scat_dispersion_real
_atom_type_scat_dispersion_imag
_atom_type_scat_source
C C 0.0033 0.0016 'International Tables Vol C Tables 4.2.6.8 and 6.1.1.4'
H H 0.0000 0.0000 'International Tables Vol C Tables 4.2.6.8 and 6.1.1.4'
N N 0.0061 0.0033 'International Tables Vol C Tables 4.2.6.8 and 6.1.1.4'
O O 0.0106 0.0060 'International Tables Vol C Tables 4.2.6.8 and 6.1.1.4'
F F 0.0171 0.0103 'International Tables Vol C Tables 4.2.6.8 and 6.1.1.4'
S S 0.1246 0.1234 'International Tables Vol C Tables 4.2.6.8 and 6.1.1.4'

loop_
_geom_angle_atom_site_label_1
_geom_angle_atom_site_label_2
_geom_angle_atom_site_label_3
_geom_angle
C3 S1 C25 103.0(3)
C11 O1 H1C 110(3)
C7 N1 C10 111.8(3)
C7 N1 H1B 124.1
C10 N1 H1B 124.1
C2 C1 C6 119.6(4)
C2 C1 H1A 120.2
C6 C1 H1A 120.2
C1 C2 C3 121.3(4)
C1 C2 H2A 119.4
C3 C2 H2A 119.4
C4 C3 C2 119.0(4)
C4 C3 S1 123.3(3)
C2 C3 S1 117.7(4)
C3 C4 C5 120.0(4)
C3 C4 H4A 120.0
C5 C4 H4A 120.0
C6 C5 C4 123.1(4)
C6 C5 H5A 118.5
C4 C5 H5A 118.5
C5 C6 C1 116.9(4)
C5 C6 C7 121.9(4)
C1 C6 C7 121.2(3)
N1 C7 C6 124.9(4)
N1 C7 C8 113.7(4)
C6 C7 C8 121.4(3)
C7 C8 C9 105.3(3)
C7 C8 H8A 110.7
C9 C8 H8A 110.7
C7 C8 H8B 110.7
C9 C8 H8B 110.7
H8A C8 H8B 108.8
C8 C9 C26 112.2(4)
C8 C9 C24 108.7(4)
C26 C9 C24 109.7(4)
C8 C9 C10 102.1(3)
C26 C9 C10 118.0(4)
C24 C9 C10 105.5(4)
N1 C10 C11 108.5(3)
N1 C10 C9 105.4(3)
C11 C10 C9 117.8(3)
N1 C10 H10A 108.2
C11 C10 H10A 108.2
C9 C10 H10A 108.2
O1 C11 C18 110.0(3)
O1 C11 C12 107.0(3)
C18 C11 C12 106.6(3)
O1 C11 C10 107.9(3)
C18 C11 C10 111.7(3)
C12 C11 C10 113.4(3)
C17 C12 C13 119.0(4)
C17 C12 C11 120.3(4)
C13 C12 C11 120.6(4)
C14 C13 C12 119.1(5)
C14 C13 H13A 120.4
C12 C13 H13A 120.4
C15 C14 C13 120.7(5)
C15 C14 H14A 119.7
C13 C14 H14A 119.7
C16 C15 C14 121.0(6)
C16 C15 H15A 119.5
C14 C15 H15A 119.5
C15 C16 C17 119.4(6)
C15 C16 H16A 120.3
C17 C16 H16A 120.3
C12 C17 C16 120.7(5)
C12 C17 H17A 119.6
C16 C17 H17A 119.6
C19 C18 C23 117.8(4)
C19 C18 C11 118.5(4)
C23 C18 C11 123.6(4)
C20 C19 C18 120.6(5)
C20 C19 H19A 119.7
C18 C19 H19A 119.7
C21 C20 C19 120.9(5)
C21 C20 H20A 119.5
C19 C20 H20A 119.5
C22 C21 C20 120.3(5)
C22 C21 H21A 119.9
C20 C21 H21A 119.9
C21 C22 C23 120.6(5)
C21 C22 H22A 119.7
C23 C22 H22A 119.7
C22 C23 C18 119.6(4)
C22 C23 H23A 120.2
C18 C23 H23A 120.2
F1 C24 F2 107.1(5)
F1 C24 F3 104.8(5)
F2 C24 F3 106.2(4)
F1 C24 C9 114.8(4)
F2 C24 C9 113.4(5)
F3 C24 C9 109.9(5)
S1 C25 H25A 109.5
S1 C25 H25B 109.5
H25A C25 H25B 109.5
S1 C25 H25C 109.5
H25A C25 H25C 109.5
H25B C25 H25C 109.5
C9 C26 H26A 109.5
C9 C26 H26B 109.5
H26A C26 H26B 109.5
C9 C26 H26C 109.5
H26A C26 H26C 109.5
H26B C26 H26C 109.5

loop_
_geom_bond_atom_site_label_1
_geom_bond_atom_site_label_2
_geom_bond_distance
S1 C3 1.754(4)
S1 C25 1.796(6)
O1 C11 1.429(4)
O1 H1C 0.98(5)
F1 C24 1.298(7)
F2 C24 1.321(6)
F3 C24 1.366(6)
N1 C7 1.271(5)
N1 C10 1.452(5)
N1 H1B 0.8600
C1 C2 1.385(6)
C1 C6 1.418(6)
C1 H1A 0.9300
C2 C3 1.386(6)
C2 H2A 0.9300
C3 C4 1.362(6)
C4 C5 1.376(6)
C4 H4A 0.9300
C5 C6 1.371(5)
C5 H5A 0.9300
C6 C7 1.460(5)
C7 C8 1.498(6)
C8 C9 1.502(6)
C8 H8A 0.9700
C8 H8B 0.9700
C9 C26 1.503(7)
C9 C24 1.528(7)
C9 C10 1.598(6)
C10 C11 1.563(5)
C10 H10A 0.9800
C11 C18 1.524(6)
C11 C12 1.530(5)
C12 C17 1.363(6)
C12 C13 1.392(6)
C13 C14 1.389(7)
C13 H13A 0.9300
C14 C15 1.367(8)
C14 H14A 0.9300
C15 C16 1.331(8)
C15 H15A 0.9300
C16 C17 1.415(7)
C16 H16A 0.9300
C17 H17A 0.9300
C18 C19 1.400(6)
C18 C23 1.406(6)
C19 C20 1.372(8)
C19 H19A 0.9300
C20 C21 1.368(8)
C20 H20A 0.9300
C21 C22 1.350(7)
C21 H21A 0.9300
C22 C23 1.405(7)
C22 H22A 0.9300
C23 H23A 0.9300
C25 H25A 0.9600
C25 H25B 0.9600
C25 H25C 0.9600
C26 H26A 0.9600
C26 H26B 0.9600
C26 H26C 0.9600

loop_
_geom_torsion_atom_site_label_1
_geom_torsion_atom_site_label_2
_geom_torsion_atom_site_label_3
_geom_torsion_atom_site_label_4
_geom_torsion
C6 C1 C2 C3 -1.4(7)
C1 C2 C3 C4 -0.4(7)
C1 C2 C3 S1 179.7(4)
C25 S1 C3 C4 27.2(5)
C25 S1 C3 C2 -152.9(4)
C2 C3 C4 C5 1.6(6)
S1 C3 C4 C5 -178.4(3)
C3 C4 C5 C6 -1.2(6)
C4 C5 C6 C1 -0.6(6)
C4 C5 C6 C7 -179.9(4)
C2 C1 C6 C5 1.8(6)
C2 C1 C6 C7 -178.8(4)
C10 N1 C7 C6 -177.5(3)
C10 N1 C7 C8 1.2(4)
C5 C6 C7 N1 -174.0(4)
C1 C6 C7 N1 6.6(6)
C5 C6 C7 C8 7.3(6)
C1 C6 C7 C8 -172.0(4)
N1 C7 C8 C9 7.6(5)
C6 C7 C8 C9 -173.5(3)
C7 C8 C9 C26 -139.1(4)
C7 C8 C9 C24 99.3(4)
C7 C8 C9 C10 -11.9(4)
C7 N1 C10 C11 118.0(3)
C7 N1 C10 C9 -9.1(4)
C8 C9 C10 N1 12.8(4)
C26 C9 C10 N1 136.2(4)
C24 C9 C10 N1 -100.8(4)
C8 C9 C10 C11 -108.5(4)
C26 C9 C10 C11 15.0(5)
C24 C9 C10 C11 138.0(4)
N1 C10 C11 O1 -58.9(4)
C9 C10 C11 O1 60.7(4)
N1 C10 C11 C18 62.1(4)
C9 C10 C11 C18 -178.3(3)
N1 C10 C11 C12 -177.3(3)
C9 C10 C11 C12 -57.7(4)
O1 C11 C12 C17 18.9(5)
C18 C11 C12 C17 -98.8(5)
C10 C11 C12 C17 137.8(4)
O1 C11 C12 C13 -164.6(4)
C18 C11 C12 C13 77.7(5)
C10 C11 C12 C13 -45.7(5)
C17 C12 C13 C14 -3.3(7)
C11 C12 C13 C14 -179.9(4)
C12 C13 C14 C15 0.3(9)
C13 C14 C15 C16 2.0(10)
C14 C15 C16 C17 -1.3(10)
C13 C12 C17 C16 4.0(7)
C11 C12 C17 C16 -179.4(5)
C15 C16 C17 C12 -1.7(9)
O1 C11 C18 C19 -39.5(5)
C12 C11 C18 C19 76.2(4)
C10 C11 C18 C19 -159.3(4)
O1 C11 C18 C23 144.3(4)
C12 C11 C18 C23 -100.0(4)
C10 C11 C18 C23 24.5(5)
C23 C18 C19 C20 -0.8(6)
C11 C18 C19 C20 -177.3(4)
C18 C19 C20 C21 1.0(8)
C19 C20 C21 C22 0.1(8)
C20 C21 C22 C23 -1.4(8)
C21 C22 C23 C18 1.5(7)
C19 C18 C23 C22 -0.4(6)
C11 C18 C23 C22 175.8(4)
C8 C9 C24 F1 -55.0(6)
C26 C9 C24 F1 -178.0(4)
C10 C9 C24 F1 53.9(5)
C8 C9 C24 F2 -178.6(4)
C26 C9 C24 F2 58.4(6)
C10 C9 C24 F2 -69.7(6)
C8 C9 C24 F3 62.8(6)
C26 C9 C24 F3 -60.2(6)
C10 C9 C24 F3 171.7(4)

loop_
_platon_squeeze_void_nr
_platon_squeeze_void_average_x
_platon_squeeze_void_average_y
_platon_squeeze_void_average_z
_platon_squeeze_void_volume
_platon_squeeze_void_count_electrons
_platon_squeeze_void_content
1 0.000 0.000 0.821 226 52 ' '
2 0.500 0.500 0.178 226 52 ' '
